data_7047443
loop_
_publ_author_name
'Shiga, Takuya'
'Miyamoto, Haruka'
'Newton, Graham N.'
'Oshio, Hiroki'

_publ_section_title
;
 Two-electron redox-active tricyano iron(ii) complex with
 2,4,6-tris(2-pyrimidyl)-1,3,5-triazine as a building block for
 coordination polymers.
;
_journal_issue 38
_journal_name_full 'Dalton transactions (Cambridge, England : 2003)'
_journal_page_first 13402
_journal_page_last 13407
_journal_paper_doi 10.1039/c8dt02315h
_journal_volume 47
_journal_year 2018
_chemical_formula_moiety 'C36 H22 Fe3 N24 O2, 6(H2 O)'
_chemical_formula_sum 'C18 H17 Fe1.5 N12 O4'
_chemical_formula_weight 549.21
_space_group_crystal_system triclinic
_space_group_IT_number 2
_space_group_name_Hall '-P 1'
_space_group_name_H-M_alt 'P -1'
_symmetry_space_group_name_Hall '-P 1'
_symmetry_space_group_name_H-M 'P -1'
_atom_sites_solution_hydrogens mixed
_audit_creation_method SHELXL-2016/6
_audit_update_record
;
2018-06-06 deposited with the CCDC.
2018-08-22 downloaded from the CCDC.
;
_cell_angle_alpha 76.130(4)
_cell_angle_beta 83.693(4)
_cell_angle_gamma 75.671(5)
_cell_formula_units_Z 2
_cell_length_a 7.036(3)
_cell_length_b 12.005(4)
_cell_length_c 13.309(5)
_cell_measurement_reflns_used 3252
_cell_measurement_temperature 100(2)
_cell_measurement_theta_max 27.47
_cell_measurement_theta_min 2.99
_cell_volume 1055.9(7)
_computing_cell_refinement 'Bruker SAINT'
_computing_data_collection 'Bruker APEX2'
_computing_data_reduction 'Bruker SAINT'
_computing_molecular_graphics 'Bruker SHELXTL'
_computing_publication_material 'Bruker SHELXTL'
_computing_structure_refinement 'SHELXL-2016/6 (Sheldrick, 2016)'
_computing_structure_solution 'SHELXS-97 (Sheldrick, 2008)'
_diffrn_ambient_temperature 100(2)
_diffrn_detector_area_resol_mean 8.366
_diffrn_measured_fraction_theta_full 0.973
_diffrn_measured_fraction_theta_max 0.936
_diffrn_measurement_device_type 'Bruker APEX-II CCD'
_diffrn_measurement_method '\f and \w scans'
_diffrn_radiation_source 'sealed tube'
_diffrn_radiation_type MoK\a
_diffrn_radiation_wavelength 0.71073
_diffrn_reflns_av_R_equivalents 0.0358
_diffrn_reflns_av_unetI/netI 0.0648
_diffrn_reflns_Laue_measured_fraction_full 0.973
_diffrn_reflns_Laue_measured_fraction_max 0.936
_diffrn_reflns_limit_h_max 6
_diffrn_reflns_limit_h_min -9
_diffrn_reflns_limit_k_max 9
_diffrn_reflns_limit_k_min -15
_diffrn_reflns_limit_l_max 17
_diffrn_reflns_limit_l_min -15
_diffrn_reflns_number 5911
_diffrn_reflns_point_group_measured_fraction_full 0.973
_diffrn_reflns_point_group_measured_fraction_max 0.936
_diffrn_reflns_theta_full 25.242
_diffrn_reflns_theta_max 27.497
_diffrn_reflns_theta_min 1.578
_exptl_absorpt_coefficient_mu 1.102
_exptl_absorpt_correction_T_max 0.7456
_exptl_absorpt_correction_T_min 0.4481
_exptl_absorpt_correction_type empirical
_exptl_absorpt_process_details SADABS
_exptl_crystal_colour 'reddish purple'
_exptl_crystal_density_diffrn 1.727
_exptl_crystal_density_method 'not measured'
_exptl_crystal_description needle
_exptl_crystal_F_000 560
_exptl_crystal_size_max 0.400
_exptl_crystal_size_mid 0.250
_exptl_crystal_size_min 0.150
_refine_diff_density_max 1.019
_refine_diff_density_min -0.668
_refine_diff_density_rms 0.099
_refine_ls_extinction_method none
_refine_ls_goodness_of_fit_ref 0.953
_refine_ls_hydrogen_treatment mixed
_refine_ls_matrix_type full
_refine_ls_number_parameters 346
_refine_ls_number_reflns 4538
_refine_ls_number_restraints 12
_refine_ls_restrained_S_all 0.953
_refine_ls_R_factor_all 0.0517
_refine_ls_R_factor_gt 0.0438
_refine_ls_shift/su_max 0.000
_refine_ls_shift/su_mean 0.000
_refine_ls_structure_factor_coef Fsqd
_refine_ls_weighting_details 'w=1/[\s^2^(Fo^2^)+(0.1000P)^2^] where P=(Fo^2^+2Fc^2^)/3'
_refine_ls_weighting_scheme calc
_refine_ls_wR_factor_gt 0.1229
_refine_ls_wR_factor_ref 0.1305
_reflns_Friedel_coverage 0.000
_reflns_number_gt 3875
_reflns_number_total 4538
_reflns_threshold_expression 'I > 2\s(I)'
_cod_data_source_file c8dt02315h2.cif
_cod_data_source_block Comp2
_cod_depositor_comments 'Adding full bibliography for 7047440--7047443.cif.'
_cod_original_formula_sum 'C18 H17 Fe1.50 N12 O4'
_cod_database_code 7047443
_shelx_shelxl_version_number 2016/6
_shelx_space_group_comment
;
The symmetry employed for this shelxl refinement is uniquely defined
by the following loop, which should always be used as a source of
symmetry information in preference to the above space-group names.
They are only intended as comments.
;
_shelx_estimated_absorpt_t_min 0.667
_shelx_estimated_absorpt_t_max 0.852

loop_
_space_group_symop_operation_xyz
'x, y, z'
'-x, -y, -z'

loop_
_atom_site_label
_atom_site_type_symbol
_atom_site_fract_x
_atom_site_fract_y
_atom_site_fract_z
_atom_site_U_iso_or_equiv
_atom_site_adp_type
_atom_site_occupancy
_atom_site_site_symmetry_order
_atom_site_calc_flag
_atom_site_refinement_flags_posn
_atom_site_refinement_flags_adp
_atom_site_refinement_flags_occupancy
Fe1 Fe 0.37741(4) 0.20378(3) 0.18922(2) 0.01192(13) Uani 1 1 d . . .
Fe2 Fe 0.000000 0.000000 0.000000 0.01235(15) Uani 1 2 d S . P
N1 N 0.1862(3) 0.26683(17) 0.28162(13) 0.0141(4) Uani 1 1 d . . .
N2 N 0.0373(3) 0.24389(17) 0.44930(13) 0.0150(4) Uani 1 1 d . . .
N3 N -0.0179(3) 0.43330(18) 0.33236(14) 0.0154(4) Uani 1 1 d . . .
N4 N 0.3923(3) 0.06316(17) 0.30398(13) 0.0140(4) Uani 1 1 d . . .
N5 N 0.2547(3) -0.00082(17) 0.47532(13) 0.0161(4) Uani 1 1 d . . .
N6 N 0.2861(3) 0.36669(17) 0.10689(14) 0.0142(4) Uani 1 1 d . . .
N7 N 0.0930(3) 0.55766(18) 0.12560(14) 0.0184(5) Uani 1 1 d . . .
N8 N -0.2513(3) 0.52510(18) 0.48700(14) 0.0175(4) Uani 1 1 d . . .
N9 N -0.2065(3) 0.32988(19) 0.59189(14) 0.0196(5) Uani 1 1 d . . .
N10 N 0.1386(3) 0.10994(19) 0.06059(15) 0.0184(4) Uani 1 1 d . . .
N11 N 0.7270(3) 0.08177(19) 0.06563(15) 0.0177(5) Uani 1 1 d . . .
N12 N 0.7029(3) 0.27732(18) 0.28031(14) 0.0198(5) Uani 1 1 d . . .
C1 C 0.1536(3) 0.2001(2) 0.37618(16) 0.0146(5) Uani 1 1 d . . .
C2 C -0.0459(3) 0.3591(2) 0.42364(16) 0.0150(5) Uani 1 1 d . . .
C3 C 0.1009(3) 0.3814(2) 0.26377(16) 0.0144(5) Uani 1 1 d . . .
C4 C 0.2695(3) 0.0802(2) 0.38829(16) 0.0135(5) Uani 1 1 d . . .
C5 C 0.5079(3) -0.0450(2) 0.30974(16) 0.0162(5) Uani 1 1 d . . .
H5 H 0.597615 -0.060516 0.253289 0.019 Uiso 1 1 calc R U .
C6 C 0.4986(3) -0.1348(2) 0.39672(17) 0.0179(5) Uani 1 1 d . . .
H6 H 0.579508 -0.211717 0.400607 0.021 Uiso 1 1 calc R U .
C7 C 0.3663(3) -0.1079(2) 0.47822(16) 0.0188(5) Uani 1 1 d . . .
H7 H 0.355794 -0.168577 0.537884 0.023 Uiso 1 1 calc R U .
C8 C 0.1605(3) 0.4427(2) 0.15945(16) 0.0144(5) Uani 1 1 d . . .
C9 C 0.3295(3) 0.4132(2) 0.00693(16) 0.0168(5) Uani 1 1 d . . .
H9 H 0.410533 0.363984 -0.034737 0.020 Uiso 1 1 calc R U .
C10 C 0.2581(3) 0.5315(2) -0.03622(17) 0.0203(6) Uani 1 1 d . . .
H10 H 0.285542 0.563191 -0.107388 0.024 Uiso 1 1 calc R U .
C11 C 0.1456(3) 0.6027(2) 0.02677(17) 0.0213(6) Uani 1 1 d . . .
H11 H 0.104864 0.685135 -0.000432 0.026 Uiso 1 1 calc R U .
C12 C -0.1775(3) 0.4095(2) 0.50560(16) 0.0155(5) Uani 1 1 d . . .
C13 C -0.3712(3) 0.5646(2) 0.56241(17) 0.0182(5) Uani 1 1 d . . .
H13 H -0.428705 0.646572 0.552742 0.022 Uiso 1 1 calc R U .
C14 C -0.4143(3) 0.4892(2) 0.65479(17) 0.0198(5) Uani 1 1 d . . .
H14 H -0.500715 0.518078 0.707601 0.024 Uiso 1 1 calc R U .
C15 C -0.3269(4) 0.3718(2) 0.66628(17) 0.0216(6) Uani 1 1 d . . .
H15 H -0.352336 0.318534 0.728829 0.026 Uiso 1 1 calc R U .
C16 C 0.2188(3) 0.1463(2) 0.11233(16) 0.0141(5) Uani 1 1 d . . .
C17 C 0.5943(3) 0.1332(2) 0.10669(16) 0.0157(5) Uani 1 1 d . . .
C18 C 0.5814(3) 0.2500(2) 0.24745(15) 0.0151(5) Uani 1 1 d . . .
O1 O 0.0745(3) -0.13169(17) 0.14187(13) 0.0230(4) Uani 1 1 d D . .
H21 H 0.032(4) -0.098(3) 0.1908(18) 0.028 Uiso 1 1 d D U .
H22 H 0.197(3) -0.143(3) 0.140(2) 0.028 Uiso 1 1 d D U .
O2 O -0.2024(3) 0.7006(2) 0.26242(15) 0.0377(6) Uani 1 1 d D . .
H31 H -0.169(5) 0.631(2) 0.298(2) 0.045 Uiso 1 1 d D U .
H32 H -0.107(4) 0.704(3) 0.217(2) 0.045 Uiso 1 1 d D U .
O3 O -0.5031(3) 0.79810(19) 0.13105(14) 0.0306(5) Uani 1 1 d D . .
H41 H -0.463(4) 0.839(3) 0.0720(17) 0.037 Uiso 1 1 d D U .
H42 H -0.393(3) 0.770(3) 0.165(2) 0.037 Uiso 1 1 d D U .
O4 O -0.0010(3) 0.91897(19) 0.33303(13) 0.0279(5) Uani 1 1 d D . .
H51 H -0.083(4) 0.963(2) 0.364(2) 0.033 Uiso 1 1 d D U .
H52 H 0.036(4) 0.8550(19) 0.371(2) 0.033 Uiso 1 1 d D U .

loop_
_atom_site_aniso_label
_atom_site_aniso_U_11
_atom_site_aniso_U_22
_atom_site_aniso_U_33
_atom_site_aniso_U_23
_atom_site_aniso_U_13
_atom_site_aniso_U_12
Fe1 0.0076(2) 0.0112(2) 0.01437(18) -0.00103(13) 0.00105(12) 0.00038(14)
Fe2 0.0076(2) 0.0121(3) 0.0153(2) -0.00264(17) 0.00073(16) 0.00049(18)
N1 0.0096(9) 0.0132(10) 0.0172(8) -0.0013(7) -0.0010(7) -0.0006(8)
N2 0.0094(9) 0.0150(10) 0.0184(8) -0.0024(7) 0.0008(7) -0.0004(8)
N3 0.0114(9) 0.0127(10) 0.0192(8) -0.0012(7) -0.0012(7) 0.0003(8)
N4 0.0094(9) 0.0138(10) 0.0160(8) -0.0010(7) 0.0011(7) -0.0009(7)
N5 0.0131(10) 0.0146(10) 0.0169(8) 0.0004(7) -0.0004(7) -0.0004(8)
N6 0.0084(9) 0.0158(10) 0.0170(8) -0.0013(7) -0.0009(7) -0.0023(8)
N7 0.0118(10) 0.0160(11) 0.0238(9) 0.0001(8) -0.0025(7) -0.0002(8)
N8 0.0122(10) 0.0169(11) 0.0209(8) -0.0039(8) -0.0008(7) 0.0006(8)
N9 0.0145(10) 0.0192(11) 0.0210(8) -0.0031(8) 0.0040(7) 0.0004(8)
N10 0.0121(10) 0.0163(10) 0.0238(9) -0.0044(8) -0.0002(8) 0.0023(8)
N11 0.0086(9) 0.0191(11) 0.0235(9) -0.0054(8) 0.0001(7) 0.0005(8)
N12 0.0152(11) 0.0206(11) 0.0220(9) -0.0022(8) -0.0008(8) -0.0038(9)
C1 0.0105(11) 0.0153(12) 0.0167(9) -0.0011(8) -0.0008(8) -0.0026(9)
C2 0.0063(10) 0.0158(12) 0.0198(9) -0.0020(9) -0.0004(8) 0.0015(9)
C3 0.0074(10) 0.0142(12) 0.0196(10) -0.0006(9) -0.0026(8) -0.0009(9)
C4 0.0078(10) 0.0126(11) 0.0178(9) -0.0016(8) 0.0001(8) 0.0000(8)
C5 0.0118(11) 0.0143(12) 0.0200(10) -0.0025(9) 0.0002(8) 0.0000(9)
C6 0.0147(11) 0.0128(12) 0.0215(10) -0.0012(9) -0.0012(8) 0.0029(9)
C7 0.0172(12) 0.0176(12) 0.0186(9) 0.0004(9) -0.0001(9) -0.0030(9)
C8 0.0071(10) 0.0141(12) 0.0196(9) -0.0012(8) -0.0026(8) 0.0005(9)
C9 0.0128(11) 0.0192(13) 0.0172(9) -0.0011(9) -0.0017(8) -0.0041(9)
C10 0.0150(12) 0.0209(13) 0.0205(10) 0.0050(9) -0.0023(9) -0.0043(10)
C11 0.0130(12) 0.0188(13) 0.0264(11) 0.0063(10) -0.0053(9) -0.0021(10)
C12 0.0074(10) 0.0175(12) 0.0201(10) -0.0054(9) -0.0012(8) 0.0011(9)
C13 0.0131(11) 0.0159(12) 0.0244(10) -0.0073(9) -0.0026(9) 0.0024(9)
C14 0.0135(11) 0.0237(13) 0.0210(10) -0.0086(9) 0.0034(8) -0.0003(10)
C15 0.0200(13) 0.0197(13) 0.0209(10) -0.0030(9) 0.0042(9) -0.0007(10)
C16 0.0104(11) 0.0103(11) 0.0176(9) -0.0008(8) 0.0014(8) 0.0021(9)
C17 0.0136(11) 0.0141(11) 0.0178(9) -0.0007(8) -0.0019(8) -0.0021(9)
C18 0.0131(11) 0.0131(11) 0.0141(9) -0.0004(8) 0.0022(8) 0.0021(9)
O1 0.0241(10) 0.0203(10) 0.0212(8) -0.0013(7) -0.0016(7) -0.0019(8)
O2 0.0253(11) 0.0383(14) 0.0391(10) -0.0073(9) 0.0020(9) 0.0087(10)
O3 0.0238(10) 0.0364(12) 0.0251(8) 0.0016(8) -0.0020(7) -0.0031(9)
O4 0.0308(11) 0.0247(11) 0.0219(8) -0.0029(7) 0.0030(7) 0.0010(9)

loop_
_atom_type_symbol
_atom_type_description
_atom_type_scat_dispersion_real
_atom_type_scat_dispersion_imag
_atom_type_scat_source
C C 0.0033 0.0016 'International Tables Vol C Tables 4.2.6.8 and 6.1.1.4'
H H 0.0000 0.0000 'International Tables Vol C Tables 4.2.6.8 and 6.1.1.4'
N N 0.0061 0.0033 'International Tables Vol C Tables 4.2.6.8 and 6.1.1.4'
O O 0.0106 0.0060 'International Tables Vol C Tables 4.2.6.8 and 6.1.1.4'
Fe Fe 0.3463 0.8444 'International Tables Vol C Tables 4.2.6.8 and 6.1.1.4'

loop_
_geom_angle_atom_site_label_1
_geom_angle_atom_site_label_2
_geom_angle_atom_site_label_3
_geom_angle
_geom_angle_site_symmetry_1
_geom_angle_site_symmetry_3
N1 Fe1 C17 173.49(9) . .
N1 Fe1 C16 100.36(9) . .
C17 Fe1 C16 84.86(10) . .
N1 Fe1 C18 91.41(9) . .
C17 Fe1 C18 83.43(10) . .
C16 Fe1 C18 168.23(8) . .
N1 Fe1 N4 80.48(8) . .
C17 Fe1 N4 95.58(9) . .
C16 Fe1 N4 91.56(9) . .
C18 Fe1 N4 90.72(8) . .
N1 Fe1 N6 79.44(8) . .
C17 Fe1 N6 104.56(8) . .
C16 Fe1 N6 90.51(9) . .
C18 Fe1 N6 91.32(9) . .
N4 Fe1 N6 159.86(8) . .
N11 Fe2 N11 180.00(17) 2_655 1_455
N11 Fe2 N10 91.58(8) 2_655 .
N11 Fe2 N10 88.42(8) 1_455 .
N11 Fe2 N10 88.42(8) 2_655 2
N11 Fe2 N10 91.58(8) 1_455 2
N10 Fe2 N10 180.0 . 2
N11 Fe2 O1 93.29(7) 2_655 2
N11 Fe2 O1 86.71(7) 1_455 2
N10 Fe2 O1 93.39(8) . 2
N10 Fe2 O1 86.61(8) 2 2
N11 Fe2 O1 86.71(7) 2_655 .
N11 Fe2 O1 93.29(7) 1_455 .
N10 Fe2 O1 86.61(8) . .
N10 Fe2 O1 93.39(8) 2 .
O1 Fe2 O1 180.0 2 .
C3 N1 C1 117.79(18) . .
C3 N1 Fe1 121.64(13) . .
C1 N1 Fe1 119.76(16) . .
C1 N2 C2 115.60(17) . .
C3 N3 C2 113.9(2) . .
C5 N4 C4 116.51(17) . .
C5 N4 Fe1 128.59(13) . .
C4 N4 Fe1 114.89(15) . .
C7 N5 C4 116.57(17) . .
C9 N6 C8 115.3(2) . .
C9 N6 Fe1 129.45(17) . .
C8 N6 Fe1 115.22(13) . .
C8 N7 C11 116.0(2) . .
C12 N8 C13 115.65(18) . .
C12 N9 C15 116.0(2) . .
C16 N10 Fe2 163.94(17) . .
C17 N11 Fe2 170.9(2) . 1_655
N2 C1 N1 122.4(2) . .
N2 C1 C4 125.46(18) . .
N1 C1 C4 111.99(18) . .
N2 C2 N3 126.15(18) . .
N2 C2 C12 116.07(17) . .
N3 C2 C12 117.8(2) . .
N3 C3 N1 124.08(17) . .
N3 C3 C8 124.9(2) . .
N1 C3 C8 111.02(18) . .
N5 C4 N4 125.9(2) . .
N5 C4 C1 121.38(18) . .
N4 C4 C1 112.72(17) . .
N4 C5 C6 121.15(19) . .
N4 C5 H5 119.4 . .
C6 C5 H5 119.4 . .
C5 C6 C7 117.5(2) . .
C5 C6 H6 121.2 . .
C7 C6 H6 121.2 . .
N5 C7 C6 122.28(18) . .
N5 C7 H7 118.9 . .
C6 C7 H7 118.9 . .
N7 C8 N6 127.10(17) . .
N7 C8 C3 121.1(2) . .
N6 C8 C3 111.75(19) . .
N6 C9 C10 121.2(2) . .
N6 C9 H9 119.4 . .
C10 C9 H9 119.4 . .
C9 C10 C11 118.53(19) . .
C9 C10 H10 120.7 . .
C11 C10 H10 120.7 . .
N7 C11 C10 121.4(2) . .
N7 C11 H11 119.3 . .
C10 C11 H11 119.3 . .
N8 C12 N9 127.10(19) . .
N8 C12 C2 118.45(18) . .
N9 C12 C2 114.5(2) . .
N8 C13 C14 122.0(2) . .
N8 C13 H13 119.0 . .
C14 C13 H13 119.0 . .
C15 C14 C13 117.25(19) . .
C15 C14 H14 121.4 . .
C13 C14 H14 121.4 . .
N9 C15 C14 121.91(19) . .
N9 C15 H15 119.0 . .
C14 C15 H15 119.0 . .
N10 C16 Fe1 173.96(18) . .
N11 C17 Fe1 173.2(2) . .
N12 C18 Fe1 178.98(17) . .
Fe2 O1 H21 107(2) . .
Fe2 O1 H22 103(2) . .
H21 O1 H22 106(3) . .
H31 O2 H32 102(3) . .
H41 O3 H42 103(2) . .
H51 O4 H52 111(3) . .

loop_
_geom_bond_atom_site_label_1
_geom_bond_atom_site_label_2
_geom_bond_distance
_geom_bond_site_symmetry_2
Fe1 N1 1.8638(18) .
Fe1 C17 1.921(2) .
Fe1 C16 1.934(3) .
Fe1 C18 1.953(3) .
Fe1 N4 1.9762(18) .
Fe1 N6 1.986(2) .
Fe2 N11 2.127(2) 2_655
Fe2 N11 2.127(2) 1_455
Fe2 N10 2.159(2) .
Fe2 N10 2.159(2) 2
Fe2 O1 2.1715(18) 2
Fe2 O1 2.1715(18) .
N1 C3 1.332(3) .
N1 C1 1.350(2) .
N2 C1 1.323(3) .
N2 C2 1.337(3) .
N3 C3 1.330(3) .
N3 C2 1.350(3) .
N4 C5 1.340(3) .
N4 C4 1.363(2) .
N5 C7 1.325(3) .
N5 C4 1.335(3) .
N6 C9 1.347(3) .
N6 C8 1.369(3) .
N7 C8 1.325(3) .
N7 C11 1.346(3) .
N8 C12 1.328(3) .
N8 C13 1.337(3) .
N9 C12 1.339(3) .
N9 C15 1.339(3) .
N10 C16 1.155(3) .
N11 C17 1.147(3) .
N12 C18 1.149(3) .
C1 C4 1.449(3) .
C2 C12 1.494(3) .
C3 C8 1.477(2) .
C5 C6 1.388(3) .
C5 H5 0.9500 .
C6 C7 1.394(3) .
C6 H6 0.9500 .
C7 H7 0.9500 .
C9 C10 1.385(3) .
C9 H9 0.9500 .
C10 C11 1.387(4) .
C10 H10 0.9500 .
C11 H11 0.9500 .
C13 C14 1.394(3) .
C13 H13 0.9500 .
C14 C15 1.370(4) .
C14 H14 0.9500 .
C15 H15 0.9500 .
O1 H21 0.835(17) .
O1 H22 0.837(17) .
O2 H31 0.843(18) .
O2 H32 0.850(17) .
O3 H41 0.881(17) .
O3 H42 0.890(18) .
O4 H51 0.822(17) .
O4 H52 0.808(17) .

loop_
_geom_torsion_atom_site_label_1
_geom_torsion_atom_site_label_2
_geom_torsion_atom_site_label_3
_geom_torsion_atom_site_label_4
_geom_torsion
C16 Fe1 N1 C3 -97.23(19)
C18 Fe1 N1 C3 82.4(2)
N4 Fe1 N1 C3 172.9(2)
N6 Fe1 N1 C3 -8.65(19)
C16 Fe1 N1 C1 93.26(19)
C18 Fe1 N1 C1 -87.09(19)
N4 Fe1 N1 C1 3.40(18)
N6 Fe1 N1 C1 -178.2(2)
C2 N2 C1 N1 -0.3(3)
C2 N2 C1 C4 175.6(2)
C3 N1 C1 N2 1.8(3)
Fe1 N1 C1 N2 171.75(18)
C3 N1 C1 C4 -174.5(2)
Fe1 N1 C1 C4 -4.6(3)
C1 N2 C2 N3 -1.7(4)
C1 N2 C2 C12 -180.0(2)
C3 N3 C2 N2 1.8(4)
C3 N3 C2 C12 -179.9(2)
C2 N3 C3 N1 0.0(3)
C2 N3 C3 C8 -178.1(2)
C1 N1 C3 N3 -1.7(3)
Fe1 N1 C3 N3 -171.41(18)
C1 N1 C3 C8 176.6(2)
Fe1 N1 C3 C8 6.9(3)
C7 N5 C4 N4 -1.9(4)
C7 N5 C4 C1 179.6(2)
C5 N4 C4 N5 0.1(4)
Fe1 N4 C4 N5 -179.22(19)
C5 N4 C4 C1 178.7(2)
Fe1 N4 C4 C1 -0.7(3)
N2 C1 C4 N5 5.6(4)
N1 C1 C4 N5 -178.2(2)
N2 C1 C4 N4 -173.1(2)
N1 C1 C4 N4 3.2(3)
C4 N4 C5 C6 1.2(4)
Fe1 N4 C5 C6 -179.59(18)
N4 C5 C6 C7 -0.6(4)
C4 N5 C7 C6 2.5(4)
C5 C6 C7 N5 -1.3(4)
C11 N7 C8 N6 4.0(4)
C11 N7 C8 C3 -175.3(2)
C9 N6 C8 N7 -6.7(4)
Fe1 N6 C8 N7 173.4(2)
C9 N6 C8 C3 172.7(2)
Fe1 N6 C8 C3 -7.2(3)
N3 C3 C8 N7 -1.6(4)
N1 C3 C8 N7 -179.9(2)
N3 C3 C8 N6 179.0(2)
N1 C3 C8 N6 0.8(3)
C8 N6 C9 C10 3.2(3)
Fe1 N6 C9 C10 -176.91(18)
N6 C9 C10 C11 2.2(4)
C8 N7 C11 C10 2.2(4)
C9 C10 C11 N7 -5.1(4)
C13 N8 C12 N9 -1.7(4)
C13 N8 C12 C2 178.7(2)
C15 N9 C12 N8 1.6(4)
C15 N9 C12 C2 -178.8(2)
N2 C2 C12 N8 174.8(2)
N3 C2 C12 N8 -3.7(3)
N2 C2 C12 N9 -4.9(3)
N3 C2 C12 N9 176.7(2)
C12 N8 C13 C14 0.5(4)
N8 C13 C14 C15 0.7(4)
C12 N9 C15 C14 -0.2(4)
C13 C14 C15 N9 -0.8(4)
